data_7220695
loop_
_publ_author_name
'Liu, Zhaodi'
'Hao, Fuying'
'Xu, Huajie'
'Wang, Hui'
'Wu, Jieying'
'Tian, Yupeng'

_publ_section_title
;
 A-\p-D-\p-A pyridinium salts: synthesis, crystal structures, two-photon
 absorption properties and application to biological imaging
;
_journal_issue 29
_journal_name_full CrystEngComm
_journal_page_first 5562
_journal_paper_doi 10.1039/C5CE00816F
_journal_volume 17
_journal_year 2015
_chemical_formula_sum 'C94 H70 Eu2 F24 N2 O18 S8'
_chemical_formula_weight 2531.92
_chemical_name_systematic
; 
 ? 
;
_space_group_IT_number 2
_symmetry_cell_setting triclinic
_symmetry_space_group_name_Hall '-P 1'
_symmetry_space_group_name_H-M 'P -1'
_atom_sites_solution_hydrogens geom
_atom_sites_solution_primary direct
_atom_sites_solution_secondary difmap
_audit_creation_method SHELXL-97
_audit_update_record
;
2013-11-10 deposited with the CCDC.
2015-06-08 downloaded from the CCDC.
;
_cell_angle_alpha 104.2860(10)
_cell_angle_beta 99.4370(10)
_cell_angle_gamma 102.3000(10)
_cell_formula_units_Z 1
_cell_length_a 10.1025(2)
_cell_length_b 12.9530(3)
_cell_length_c 21.3753(4)
_cell_measurement_reflns_used 6801
_cell_measurement_temperature 293(2)
_cell_measurement_theta_max 25.04
_cell_measurement_theta_min 2.55
_cell_volume 2578.22(9)
_computing_cell_refinement 'Bruker SMART'
_computing_data_collection 'Bruker SMART'
_computing_data_reduction 'Bruker SAINT'
_computing_molecular_graphics 'Bruker SHELXTL'
_computing_publication_material 'Bruker SHELXTL'
_computing_structure_refinement 'Bruker SHELXTL'
_computing_structure_solution 'Bruker SHELXTL'
_diffrn_ambient_temperature 293(2)
_diffrn_measured_fraction_theta_full 0.994
_diffrn_measured_fraction_theta_max 0.994
_diffrn_measurement_device_type 'CCD area detector'
_diffrn_measurement_method 'phi and omega scans'
_diffrn_radiation_monochromator graphite
_diffrn_radiation_source 'fine-focus sealed tube'
_diffrn_radiation_type MoK\a
_diffrn_radiation_wavelength 0.71073
_diffrn_reflns_av_R_equivalents 0.0266
_diffrn_reflns_av_sigmaI/netI 0.0450
_diffrn_reflns_limit_h_max 12
_diffrn_reflns_limit_h_min -10
_diffrn_reflns_limit_k_max 15
_diffrn_reflns_limit_k_min -15
_diffrn_reflns_limit_l_max 26
_diffrn_reflns_limit_l_min -26
_diffrn_reflns_number 19034
_diffrn_reflns_theta_full 26.00
_diffrn_reflns_theta_max 26.00
_diffrn_reflns_theta_min 1.68
_exptl_absorpt_coefficient_mu 1.475
_exptl_absorpt_correction_T_max 0.8665
_exptl_absorpt_correction_T_min 0.8665
_exptl_absorpt_correction_type multi-scan
_exptl_absorpt_process_details '(SADABS; Sheldrick, 1996)'
_exptl_crystal_density_diffrn 1.631
_exptl_crystal_density_method 'not measured'
_exptl_crystal_F_000 1262
_exptl_crystal_size_max 0.10
_exptl_crystal_size_mid 0.10
_exptl_crystal_size_min 0.10
_refine_diff_density_max 2.832
_refine_diff_density_min -1.851
_refine_diff_density_rms 0.123
_refine_ls_extinction_method none
_refine_ls_goodness_of_fit_ref 1.041
_refine_ls_hydrogen_treatment constr
_refine_ls_matrix_type full
_refine_ls_number_parameters 669
_refine_ls_number_reflns 10066
_refine_ls_number_restraints 47
_refine_ls_restrained_S_all 1.082
_refine_ls_R_factor_all 0.0703
_refine_ls_R_factor_gt 0.0556
_refine_ls_shift/su_max 0.035
_refine_ls_shift/su_mean 0.004
_refine_ls_structure_factor_coef Fsqd
_refine_ls_weighting_details 'calc w=1/[\s^2^(Fo^2^)+(0.0999P)^2^+4.3523P] where P=(Fo^2^+2Fc^2^)/3'
_refine_ls_weighting_scheme calc
_refine_ls_wR_factor_gt 0.1530
_refine_ls_wR_factor_ref 0.1650
_reflns_number_gt 8271
_reflns_number_total 10066
_reflns_threshold_expression >2sigma(I)
_cod_data_source_file c5ce00816f2.cif
_cod_data_source_block liu
_cod_depositor_comments
;
The following automatic conversions were performed:

'_symmetry_cell_setting' value 'Triclinic' changed to 'triclinic'
according to
/usr/data/users/saulius/crontab/automatic-downloads/rss-feeds/RSC/lib/dictionaries/cif_core.dic
dictionary named 'cif_core.dic' version 2.4.2 from 2011-04-26.

Automatic conversion script
Id: cif_fix_values 3271 2015-04-21 07:52:19Z andrius 

 Adding full bibliography for 7220694--7220695.cif.
;
_cod_original_sg_symbol_H-M 'P-1   '
_cod_database_code 7220695

loop_
_symmetry_equiv_pos_as_xyz
'x, y, z'
'-x, -y, -z'

loop_
_atom_site_label
_atom_site_type_symbol
_atom_site_fract_x
_atom_site_fract_y
_atom_site_fract_z
_atom_site_U_iso_or_equiv
_atom_site_adp_type
_atom_site_occupancy
_atom_site_symmetry_multiplicity
_atom_site_calc_flag
_atom_site_refinement_flags
C1 C 0.6801(10) 1.2144(7) 0.2913(5) 0.077(2) Uani 1 1 d .
H1A H 0.6206 1.2042 0.3212 0.115 Uiso 1 1 calc R
H1B H 0.6527 1.2630 0.2675 0.115 Uiso 1 1 calc R
H1C H 0.7747 1.2460 0.3161 0.115 Uiso 1 1 calc R
C2 C 0.7716(7) 1.0920(6) 0.2131(4) 0.0547(17) Uani 1 1 d .
H2 H 0.8497 1.1508 0.2214 0.066 Uiso 1 1 calc R
C3 C 0.7636(7) 0.9933(6) 0.1702(4) 0.0531(16) Uani 1 1 d .
H3 H 0.8375 0.9847 0.1504 0.064 Uiso 1 1 calc R
C4 C 0.6474(7) 0.9048(6) 0.1554(3) 0.0474(15) Uani 1 1 d .
C5 C 0.5406(7) 0.9233(6) 0.1878(4) 0.0518(16) Uani 1 1 d .
H5 H 0.4611 0.8660 0.1799 0.062 Uiso 1 1 calc R
C6 C 0.5518(7) 1.0236(6) 0.2304(3) 0.0492(15) Uani 1 1 d .
H6 H 0.4789 1.0352 0.2503 0.059 Uiso 1 1 calc R
C7 C 0.6376(8) 0.7997(6) 0.1079(4) 0.0552(17) Uani 1 1 d .
H7 H 0.7131 0.7941 0.0888 0.066 Uiso 1 1 calc R
C8 C 0.5319(8) 0.7132(6) 0.0900(4) 0.0551(17) Uani 1 1 d .
H8 H 0.4565 0.7204 0.1090 0.066 Uiso 1 1 calc R
C9 C 0.5186(8) 0.6058(6) 0.0434(4) 0.0555(17) Uani 1 1 d .
C10 C 0.6138(8) 0.5845(6) 0.0067(4) 0.0569(17) Uani 1 1 d .
H10 H 0.6913 0.6415 0.0109 0.068 Uiso 1 1 calc R
C11 C 0.5996(8) 0.4816(6) -0.0365(4) 0.0562(17) Uani 1 1 d .
C12 C 0.8144(10) 0.5357(7) -0.0683(5) 0.081(3) Uani 1 1 d .
H12A H 0.8613 0.5743 -0.0224 0.097 Uiso 1 1 calc R
H12B H 0.7897 0.5892 -0.0896 0.097 Uiso 1 1 calc R
C13 C 0.9083(9) 0.4793(7) -0.1031(5) 0.077(2) Uani 1 1 d .
H13A H 0.8604 0.4421 -0.1490 0.093 Uiso 1 1 calc R
H13B H 0.9284 0.4237 -0.0826 0.093 Uiso 1 1 calc R
C14 C 1.0444(13) 0.5593(9) -0.1008(7) 0.115(4) Uani 1 1 d .
H14A H 1.0243 0.6091 -0.1262 0.138 Uiso 1 1 calc R
H14B H 1.0855 0.6035 -0.0552 0.138 Uiso 1 1 calc R
C15 C 1.1461(12) 0.5062(11) -0.1267(7) 0.121(4) Uani 1 1 d .
H15A H 1.1527 0.4462 -0.1086 0.181 Uiso 1 1 calc R
H15B H 1.2353 0.5592 -0.1145 0.181 Uiso 1 1 calc R
H15C H 1.1172 0.4784 -0.1742 0.181 Uiso 1 1 calc R
C16 C -0.1826(9) 0.1214(9) -0.0649(4) 0.081(3) Uani 1 1 d .
H16 H -0.2227 0.1101 -0.1093 0.097 Uiso 1 1 calc R
C17 C -0.2570(9) 0.1301(8) -0.0180(4) 0.072(2) Uani 1 1 d .
H17 H -0.3510 0.1274 -0.0282 0.086 Uiso 1 1 calc R
C18 C -0.1815(6) 0.1447(5) 0.0524(3) 0.0391(13) Uani 1 1 d .
H18 H -0.2144 0.1506 0.0909 0.047 Uiso 1 1 calc R
C19 C -0.0329(7) 0.1467(5) 0.0411(3) 0.0436(14) Uani 1 1 d .
C20 C 0.0849(6) 0.1617(5) 0.0960(3) 0.0401(13) Uani 1 1 d .
C21 C 0.2201(7) 0.1717(6) 0.0830(3) 0.0501(16) Uani 1 1 d .
H21 H 0.2314 0.1781 0.0417 0.060 Uiso 1 1 calc R
C22 C 0.3341(6) 0.1725(5) 0.1274(3) 0.0437(14) Uani 1 1 d .
C23 C 0.4712(8) 0.1823(7) 0.1032(4) 0.0602(19) Uani 1 1 d .
C24 C 0.6554(11) 0.6523(11) 0.2477(7) 0.112(4) Uani 1 1 d .
H24 H 0.7423 0.6702 0.2379 0.135 Uiso 1 1 calc R
C25 C 0.6006(12) 0.7272(9) 0.2778(7) 0.106(4) Uani 1 1 d .
H25 H 0.6460 0.8020 0.2896 0.128 Uiso 1 1 calc R
C26 C 0.4625(6) 0.6888(5) 0.2926(4) 0.0459(15) Uani 1 1 d .
H26 H 0.4081 0.7296 0.3133 0.055 Uiso 1 1 calc R
C27 C 0.4344(8) 0.5604(6) 0.2636(4) 0.0586(18) Uani 1 1 d .
C28 C 0.3160(7) 0.4754(6) 0.2647(4) 0.0510(16) Uani 1 1 d .
C29 C 0.2022(8) 0.5067(6) 0.2881(4) 0.0593(18) Uani 1 1 d .
H29 H 0.2089 0.5817 0.3037 0.071 Uiso 1 1 calc R
C30 C 0.0847(7) 0.4344(6) 0.2893(4) 0.0501(15) Uani 1 1 d .
C31 C -0.0263(10) 0.4801(7) 0.3171(5) 0.073(2) Uani 1 1 d .
C35 C 0.3270(8) 0.4107(8) 0.4853(4) 0.072(2) Uani 1 1 d D
C36 C 0.3284(8) 0.3202(8) 0.4254(4) 0.066(2) Uani 1 1 d .
C37 C 0.3681(9) 0.2250(9) 0.4345(4) 0.076(2) Uani 1 1 d .
H37 H 0.3837 0.2166 0.4768 0.091 Uiso 1 1 calc R
C38 C 0.3837(8) 0.1469(8) 0.3840(4) 0.068(2) Uani 1 1 d .
C39 C 0.4415(12) 0.0541(12) 0.4003(6) 0.095(3) Uani 1 1 d .
C40 C -0.1169(14) 0.1721(15) 0.5049(5) 0.127(5) Uani 1 1 d .
H40 H -0.1310 0.2186 0.5425 0.152 Uiso 1 1 calc R
C41 C -0.1572(16) 0.0637(14) 0.4883(8) 0.129(5) Uani 1 1 d U
H41 H -0.2038 0.0292 0.5148 0.155 Uiso 1 1 calc R
C42 C -0.1307(7) 0.0006(8) 0.4319(4) 0.061(2) Uani 1 1 d .
H42 H -0.1547 -0.0759 0.4143 0.073 Uiso 1 1 calc R
C43 C -0.0514(8) 0.0896(8) 0.4060(4) 0.068(2) Uani 1 1 d .
C44 C 0.0068(7) 0.0699(7) 0.3463(4) 0.0587(19) Uani 1 1 d .
C45 C 0.0176(9) -0.0357(7) 0.3140(4) 0.066(2) Uani 1 1 d .
H45 H -0.0106 -0.0933 0.3316 0.080 Uiso 1 1 calc R
C46 C 0.0680(8) -0.0576(6) 0.2574(4) 0.0598(18) Uani 1 1 d .
C47 C 0.0743(12) -0.1743(8) 0.2268(6) 0.084(3) Uani 1 1 d .
Eu01 Eu 0.20128(3) 0.20747(3) 0.260526(14) 0.03824(12) Uani 1 1 d .
F1 F 0.4659(6) 0.2026(8) 0.0474(4) 0.144(3) Uani 1 1 d .
F2 F 0.5135(5) 0.0926(5) 0.0994(3) 0.0913(16) Uani 1 1 d .
F3 F 0.5741(6) 0.2593(6) 0.1478(4) 0.128(3) Uani 1 1 d .
F4 F -0.1487(6) 0.4435(6) 0.2751(4) 0.113(2) Uani 1 1 d .
F5 F 0.0028(8) 0.5887(5) 0.3356(5) 0.144(3) Uani 1 1 d .
F6 F -0.0492(7) 0.4467(5) 0.3687(3) 0.1023(18) Uani 1 1 d .
F7 F 0.3593(11) -0.0431(8) 0.3693(7) 0.191(5) Uani 1 1 d .
F8 F 0.5596(8) 0.0515(8) 0.3802(4) 0.141(3) Uani 1 1 d .
F9 F 0.4702(10) 0.0613(9) 0.4624(4) 0.164(4) Uani 1 1 d .
F10 F -0.0156(9) -0.2201(5) 0.1677(4) 0.123(2) Uani 1 1 d .
F11 F 0.1981(8) -0.1788(5) 0.2153(4) 0.116(2) Uani 1 1 d .
F12 F 0.0480(9) -0.2418(5) 0.2634(4) 0.129(3) Uani 1 1 d .
N1 N 0.6682(6) 1.1058(5) 0.2437(3) 0.0497(13) Uani 1 1 d .
O1 O 0.6936(6) 0.4544(5) -0.0715(3) 0.0766(17) Uani 1 1 d .
O2 O 0.0587(4) 0.1629(4) 0.1515(2) 0.0450(10) Uani 1 1 d .
O3 O 0.3456(4) 0.1643(4) 0.1850(2) 0.0454(10) Uani 1 1 d .
O4 O 0.0526(4) 0.3292(4) 0.2704(2) 0.0481(10) Uani 1 1 d .
O5 O 0.3206(5) 0.3764(4) 0.2441(2) 0.0533(11) Uani 1 1 d .
O6 O 0.2943(5) 0.3335(4) 0.3696(2) 0.0589(12) Uani 1 1 d .
O7 O 0.3589(5) 0.1365(4) 0.3218(2) 0.0586(12) Uani 1 1 d .
O8 O 0.0475(5) 0.1537(4) 0.3271(3) 0.0587(12) Uani 1 1 d .
O9 O 0.1084(5) 0.0078(4) 0.2252(2) 0.0583(12) Uani 1 1 d .
S1 S -0.0164(3) 0.1319(3) -0.03888(12) 0.0851(7) Uani 1 1 d .
S2 S 0.5605(3) 0.5244(3) 0.2284(2) 0.1173(11) Uani 1 1 d .
S4 S -0.0381(4) 0.2153(4) 0.45062(19) 0.1272(13) Uani 1 1 d .
C34 C 0.3738(7) 0.4051(6) 0.5605(3) 0.0478(14) Uani 1 1 d DU
H34 H 0.4033 0.3531 0.5785 0.057 Uiso 1 1 calc R
C33 C 0.3514(13) 0.5158(9) 0.5897(7) 0.108(3) Uani 1 1 d DU
H33 H 0.3679 0.5427 0.6356 0.129 Uiso 1 1 calc R
C32 C 0.3074(12) 0.5801(11) 0.5520(5) 0.121(5) Uani 1 1 d D
H32 H 0.2965 0.6500 0.5703 0.145 Uiso 1 1 calc R
S3 S 0.2764(5) 0.5211(4) 0.4722(2) 0.1472(14) Uani 1 1 d DU

loop_
_atom_site_aniso_label
_atom_site_aniso_U_11
_atom_site_aniso_U_22
_atom_site_aniso_U_33
_atom_site_aniso_U_23
_atom_site_aniso_U_13
_atom_site_aniso_U_12
C1 0.081(6) 0.050(4) 0.079(6) -0.006(4) 0.017(5) 0.003(4)
C2 0.035(3) 0.055(4) 0.067(4) 0.012(3) 0.008(3) 0.005(3)
C3 0.041(3) 0.056(4) 0.061(4) 0.012(3) 0.015(3) 0.015(3)
C4 0.047(4) 0.050(4) 0.049(4) 0.012(3) 0.015(3) 0.019(3)
C5 0.046(4) 0.042(4) 0.063(4) 0.009(3) 0.018(3) 0.007(3)
C6 0.044(3) 0.050(4) 0.057(4) 0.015(3) 0.019(3) 0.013(3)
C7 0.054(4) 0.052(4) 0.061(4) 0.012(3) 0.023(3) 0.017(3)
C8 0.061(4) 0.046(4) 0.061(4) 0.009(3) 0.024(4) 0.020(3)
C9 0.064(4) 0.045(4) 0.062(4) 0.013(3) 0.020(4) 0.022(3)
C10 0.060(4) 0.041(4) 0.069(5) 0.011(3) 0.023(4) 0.014(3)
C11 0.060(4) 0.048(4) 0.066(4) 0.012(3) 0.026(4) 0.022(3)
C12 0.081(6) 0.058(5) 0.098(7) 0.007(5) 0.040(5) 0.009(4)
C13 0.071(5) 0.064(5) 0.095(7) 0.012(5) 0.037(5) 0.014(4)
C14 0.106(9) 0.070(6) 0.171(13) 0.018(7) 0.074(9) 0.015(6)
C15 0.091(8) 0.134(11) 0.146(11) 0.042(9) 0.062(8) 0.022(7)
C16 0.066(5) 0.117(8) 0.051(4) 0.023(5) 0.000(4) 0.018(5)
C17 0.054(4) 0.098(7) 0.062(5) 0.021(5) 0.005(4) 0.025(4)
C18 0.026(3) 0.040(3) 0.040(3) 0.005(2) -0.013(2) 0.007(2)
C19 0.045(3) 0.047(4) 0.041(3) 0.012(3) 0.016(3) 0.013(3)
C20 0.043(3) 0.037(3) 0.041(3) 0.009(3) 0.012(3) 0.012(3)
C21 0.049(4) 0.064(4) 0.050(4) 0.026(3) 0.023(3) 0.023(3)
C22 0.043(3) 0.049(4) 0.049(4) 0.019(3) 0.022(3) 0.018(3)
C23 0.044(4) 0.083(5) 0.065(5) 0.026(4) 0.027(4) 0.024(4)
C24 0.063(6) 0.109(9) 0.175(13) 0.067(9) 0.038(7) 0.005(6)
C25 0.088(7) 0.065(6) 0.163(12) 0.050(7) 0.015(8) 0.002(6)
C26 0.033(3) 0.025(3) 0.079(5) 0.023(3) 0.013(3) -0.002(2)
C27 0.049(4) 0.057(4) 0.071(5) 0.024(4) 0.013(4) 0.010(3)
C28 0.048(4) 0.054(4) 0.060(4) 0.028(3) 0.017(3) 0.014(3)
C29 0.064(5) 0.045(4) 0.077(5) 0.019(4) 0.026(4) 0.021(3)
C30 0.049(4) 0.050(4) 0.059(4) 0.019(3) 0.020(3) 0.020(3)
C31 0.077(6) 0.058(5) 0.102(7) 0.029(5) 0.043(5) 0.031(4)
C35 0.048(4) 0.116(7) 0.043(4) 0.013(4) 0.006(3) 0.014(4)
C36 0.049(4) 0.100(6) 0.045(4) 0.023(4) 0.005(3) 0.014(4)
C37 0.077(6) 0.113(7) 0.046(4) 0.030(5) 0.015(4) 0.035(5)
C38 0.052(4) 0.096(6) 0.077(6) 0.049(5) 0.021(4) 0.032(4)
C39 0.085(7) 0.134(10) 0.108(8) 0.083(8) 0.031(6) 0.057(7)
C40 0.116(10) 0.216(17) 0.069(6) 0.026(8) 0.048(6) 0.085(11)
C41 0.129(5) 0.130(5) 0.129(5) 0.0387(17) 0.0298(15) 0.0340(16)
C42 0.053(4) 0.102(6) 0.055(4) 0.051(4) 0.033(3) 0.028(4)
C43 0.052(4) 0.108(7) 0.061(5) 0.039(5) 0.025(4) 0.028(4)
C44 0.042(4) 0.088(6) 0.062(4) 0.042(4) 0.019(3) 0.021(4)
C45 0.070(5) 0.074(5) 0.075(5) 0.047(5) 0.030(4) 0.021(4)
C46 0.062(4) 0.048(4) 0.071(5) 0.022(4) 0.013(4) 0.011(3)
C47 0.101(8) 0.060(5) 0.100(7) 0.036(5) 0.037(6) 0.016(5)
Eu01 0.03743(18) 0.04331(19) 0.03792(18) 0.01376(13) 0.01385(12) 0.01275(13)
F1 0.092(4) 0.310(11) 0.137(5) 0.163(7) 0.087(4) 0.119(6)
F2 0.073(3) 0.116(4) 0.119(4) 0.048(4) 0.053(3) 0.057(3)
F3 0.071(4) 0.140(6) 0.145(6) 0.006(5) 0.056(4) -0.014(4)
F4 0.065(3) 0.140(6) 0.161(6) 0.060(5) 0.034(4) 0.056(4)
F5 0.128(5) 0.062(3) 0.272(10) 0.035(5) 0.121(6) 0.044(4)
F6 0.106(4) 0.116(5) 0.110(4) 0.033(4) 0.071(4) 0.047(4)
F7 0.166(8) 0.113(6) 0.308(14) 0.114(8) -0.011(9) 0.054(6)
F8 0.116(5) 0.225(9) 0.169(7) 0.130(7) 0.065(5) 0.116(6)
F9 0.208(9) 0.243(10) 0.134(6) 0.139(7) 0.061(6) 0.139(8)
F10 0.156(7) 0.066(4) 0.125(6) 0.013(4) 0.016(5) 0.012(4)
F11 0.131(6) 0.087(4) 0.165(6) 0.051(4) 0.073(5) 0.054(4)
F12 0.196(7) 0.073(4) 0.156(6) 0.065(4) 0.083(6) 0.045(4)
N1 0.051(3) 0.045(3) 0.047(3) 0.007(2) 0.008(3) 0.011(3)
O1 0.077(4) 0.057(3) 0.095(4) 0.004(3) 0.046(3) 0.016(3)
O2 0.041(2) 0.055(3) 0.038(2) 0.008(2) 0.0137(18) 0.013(2)
O3 0.041(2) 0.055(3) 0.047(2) 0.018(2) 0.0184(19) 0.017(2)
O4 0.042(2) 0.051(3) 0.054(3) 0.016(2) 0.013(2) 0.014(2)
O5 0.053(3) 0.045(3) 0.069(3) 0.018(2) 0.029(2) 0.014(2)
O6 0.064(3) 0.066(3) 0.039(2) 0.007(2) 0.007(2) 0.015(3)
O7 0.059(3) 0.077(3) 0.057(3) 0.032(3) 0.021(2) 0.035(3)
O8 0.058(3) 0.065(3) 0.065(3) 0.028(3) 0.031(2) 0.020(2)
O9 0.070(3) 0.048(3) 0.058(3) 0.023(2) 0.024(3) 0.004(2)
S1 0.0779(15) 0.119(2) 0.0612(13) 0.0257(13) 0.0156(11) 0.0322(14)
S2 0.0820(18) 0.112(2) 0.180(3) 0.064(2) 0.058(2) 0.0245(17)
S4 0.124(3) 0.171(4) 0.111(2) 0.039(2) 0.062(2) 0.065(3)
C34 0.0473(16) 0.0517(16) 0.0439(16) 0.0106(10) 0.0132(10) 0.0139(10)
C33 0.107(3) 0.108(3) 0.107(3) 0.0309(13) 0.0245(12) 0.0285(12)
C32 0.094(8) 0.145(11) 0.090(8) -0.032(8) 0.031(6) 0.029(8)
S3 0.1451(16) 0.1483(16) 0.1447(16) 0.0352(10) 0.0344(10) 0.0394(10)

loop_
_atom_type_symbol
_atom_type_description
_atom_type_scat_dispersion_real
_atom_type_scat_dispersion_imag
_atom_type_scat_source
C C 0.0033 0.0016 'International Tables Vol C Tables 4.2.6.8 and 6.1.1.4'
H H 0.0000 0.0000 'International Tables Vol C Tables 4.2.6.8 and 6.1.1.4'
N N 0.0061 0.0033 'International Tables Vol C Tables 4.2.6.8 and 6.1.1.4'
O O 0.0106 0.0060 'International Tables Vol C Tables 4.2.6.8 and 6.1.1.4'
F F 0.0171 0.0103 'International Tables Vol C Tables 4.2.6.8 and 6.1.1.4'
S S 0.1246 0.1234 'International Tables Vol C Tables 4.2.6.8 and 6.1.1.4'
Eu Eu -0.1578 3.6682 'International Tables Vol C Tables 4.2.6.8 and 6.1.1.4'

loop_
_geom_angle_atom_site_label_1
_geom_angle_atom_site_label_2
_geom_angle_atom_site_label_3
_geom_angle
_geom_angle_site_symmetry_1
_geom_angle_site_symmetry_3
N1 C1 H1A 109.5 . .
N1 C1 H1B 109.5 . .
H1A C1 H1B 109.5 . .
N1 C1 H1C 109.5 . .
H1A C1 H1C 109.5 . .
H1B C1 H1C 109.5 . .
N1 C2 C3 120.7(6) . .
N1 C2 H2 119.7 . .
C3 C2 H2 119.7 . .
C2 C3 C4 121.2(6) . .
C2 C3 H3 119.4 . .
C4 C3 H3 119.4 . .
C3 C4 C5 116.3(6) . .
C3 C4 C7 121.1(6) . .
C5 C4 C7 122.7(6) . .
C6 C5 C4 121.1(6) . .
C6 C5 H5 119.5 . .
C4 C5 H5 119.5 . .
N1 C6 C5 119.9(6) . .
N1 C6 H6 120.0 . .
C5 C6 H6 120.0 . .
C8 C7 C4 125.3(7) . .
C8 C7 H7 117.4 . .
C4 C7 H7 117.4 . .
C7 C8 C9 127.1(7) . .
C7 C8 H8 116.5 . .
C9 C8 H8 116.5 . .
C10 C9 C11 118.2(6) . 2_665
C10 C9 C8 123.9(7) . .
C11 C9 C8 117.9(6) 2_665 .
C9 C10 C11 122.8(7) . .
C9 C10 H10 118.6 . .
C11 C10 H10 118.6 . .
O1 C11 C10 125.3(7) . .
O1 C11 C9 115.6(6) . 2_665
C10 C11 C9 119.0(6) . 2_665
O1 C12 C13 108.1(7) . .
O1 C12 H12A 110.1 . .
C13 C12 H12A 110.1 . .
O1 C12 H12B 110.1 . .
C13 C12 H12B 110.1 . .
H12A C12 H12B 108.4 . .
C12 C13 C14 112.6(8) . .
C12 C13 H13A 109.1 . .
C14 C13 H13A 109.1 . .
C12 C13 H13B 109.1 . .
C14 C13 H13B 109.1 . .
H13A C13 H13B 107.8 . .
C15 C14 C13 114.3(9) . .
C15 C14 H14A 108.7 . .
C13 C14 H14A 108.7 . .
C15 C14 H14B 108.7 . .
C13 C14 H14B 108.7 . .
H14A C14 H14B 107.6 . .
C14 C15 H15A 109.5 . .
C14 C15 H15B 109.5 . .
H15A C15 H15B 109.5 . .
C14 C15 H15C 109.5 . .
H15A C15 H15C 109.5 . .
H15B C15 H15C 109.5 . .
C17 C16 S1 115.8(6) . .
C17 C16 H16 122.1 . .
S1 C16 H16 122.1 . .
C16 C17 C18 117.4(7) . .
C16 C17 H17 121.3 . .
C18 C17 H17 121.3 . .
C17 C18 C19 99.3(5) . .
C17 C18 H18 130.3 . .
C19 C18 H18 130.3 . .
C20 C19 C18 121.7(5) . .
C20 C19 S1 122.8(5) . .
C18 C19 S1 115.5(4) . .
O2 C20 C21 124.1(6) . .
O2 C20 C19 117.3(5) . .
C21 C20 C19 118.6(5) . .
C22 C21 C20 124.0(6) . .
C22 C21 H21 118.0 . .
C20 C21 H21 118.0 . .
O3 C22 C21 130.1(6) . .
O3 C22 C23 113.8(6) . .
C21 C22 C23 116.1(6) . .
F1 C23 F2 108.1(7) . .
F1 C23 F3 108.4(8) . .
F2 C23 F3 102.9(7) . .
F1 C23 C22 115.0(6) . .
F2 C23 C22 111.1(6) . .
F3 C23 C22 110.6(6) . .
C25 C24 S2 115.3(9) . .
C25 C24 H24 122.4 . .
S2 C24 H24 122.4 . .
C24 C25 C26 117.7(9) . .
C24 C25 H25 121.1 . .
C26 C25 H25 121.2 . .
C25 C26 C27 100.6(7) . .
C25 C26 H26 129.7 . .
C27 C26 H26 129.7 . .
C28 C27 C26 127.5(6) . .
C28 C27 S2 119.7(6) . .
C26 C27 S2 112.8(5) . .
O5 C28 C29 123.7(6) . .
O5 C28 C27 117.0(6) . .
C29 C28 C27 119.3(7) . .
C30 C29 C28 124.4(7) . .
C30 C29 H29 117.8 . .
C28 C29 H29 117.8 . .
O4 C30 C29 128.7(6) . .
O4 C30 C31 112.9(6) . .
C29 C30 C31 118.4(7) . .
F5 C31 F4 106.9(8) . .
F5 C31 F6 107.5(8) . .
F4 C31 F6 103.8(8) . .
F5 C31 C30 114.2(7) . .
F4 C31 C30 112.8(8) . .
F6 C31 C30 111.0(7) . .
C36 C35 C34 122.3(7) . .
C36 C35 S3 117.8(6) . .
C34 C35 S3 119.9(6) . .
O6 C36 C37 123.0(8) . .
O6 C36 C35 117.6(8) . .
C37 C36 C35 119.4(7) . .
C38 C37 C36 122.2(7) . .
C38 C37 H37 118.9 . .
C36 C37 H37 118.9 . .
O7 C38 C37 130.0(8) . .
O7 C38 C39 112.1(8) . .
C37 C38 C39 117.9(8) . .
F9 C39 F7 107.7(11) . .
F9 C39 F8 105.7(9) . .
F7 C39 F8 103.9(12) . .
F9 C39 C38 114.8(11) . .
F7 C39 C38 112.7(9) . .
F8 C39 C38 111.4(8) . .
C41 C40 S4 111.6(10) . .
C41 C40 H40 124.2 . .
S4 C40 H40 124.2 . .
C40 C41 C42 120.5(14) . .
C40 C41 H41 119.8 . .
C42 C41 H41 119.8 . .
C41 C42 C43 101.7(10) . .
C41 C42 H42 129.2 . .
C43 C42 H42 129.2 . .
C44 C43 C42 126.0(8) . .
C44 C43 S4 120.9(7) . .
C42 C43 S4 113.1(6) . .
O8 C44 C45 122.5(7) . .
O8 C44 C43 115.9(8) . .
C45 C44 C43 121.6(7) . .
C46 C45 C44 123.2(7) . .
C46 C45 H45 118.4 . .
C44 C45 H45 118.4 . .
O9 C46 C45 128.2(7) . .
O9 C46 C47 113.3(7) . .
C45 C46 C47 118.5(7) . .
F11 C47 F12 105.0(9) . .
F11 C47 F10 105.6(9) . .
F12 C47 F10 107.3(9) . .
F11 C47 C46 112.6(8) . .
F12 C47 C46 114.6(9) . .
F10 C47 C46 111.2(8) . .
O7 Eu01 O8 85.23(17) . .
O7 Eu01 O3 78.60(15) . .
O8 Eu01 O3 150.81(17) . .
O7 Eu01 O2 139.66(16) . .
O8 Eu01 O2 105.64(16) . .
O3 Eu01 O2 73.58(14) . .
O7 Eu01 O6 70.77(18) . .
O8 Eu01 O6 73.67(18) . .
O3 Eu01 O6 122.06(17) . .
O2 Eu01 O6 149.48(17) . .
O7 Eu01 O4 143.86(16) . .
O8 Eu01 O4 72.44(16) . .
O3 Eu01 O4 132.54(15) . .
O2 Eu01 O4 75.08(15) . .
O6 Eu01 O4 75.78(17) . .
O7 Eu01 O5 110.70(18) . .
O8 Eu01 O5 137.17(17) . .
O3 Eu01 O5 71.82(15) . .
O2 Eu01 O5 87.74(16) . .
O6 Eu01 O5 74.87(18) . .
O4 Eu01 O5 72.21(15) . .
O7 Eu01 O9 73.37(18) . .
O8 Eu01 O9 69.88(17) . .
O3 Eu01 O9 82.20(16) . .
O2 Eu01 O9 74.40(16) . .
O6 Eu01 O9 130.13(17) . .
O4 Eu01 O9 121.78(17) . .
O5 Eu01 O9 151.85(16) . .
C2 N1 C6 120.8(6) . .
C2 N1 C1 119.8(6) . .
C6 N1 C1 119.4(6) . .
C11 O1 C12 120.0(6) . .
C20 O2 Eu01 133.4(4) . .
C22 O3 Eu01 128.1(4) . .
C30 O4 Eu01 129.3(4) . .
C28 O5 Eu01 133.1(4) . .
C36 O6 Eu01 133.0(6) . .
C38 O7 Eu01 128.2(5) . .
C44 O8 Eu01 137.2(5) . .
C46 O9 Eu01 130.6(5) . .
C16 S1 C19 91.9(4) . .
C24 S2 C27 93.6(6) . .
C43 S4 C40 93.1(7) . .
C33 C34 C35 92.3(7) . .
C33 C34 H34 133.9 . .
C35 C34 H34 133.9 . .
C32 C33 C34 123.5(11) . .
C32 C33 H33 118.2 . .
C34 C33 H33 118.2 . .
C33 C32 S3 113.2(10) . .
C33 C32 H32 123.4 . .
S3 C32 H32 123.4 . .
C32 S3 C35 91.1(6) . .

loop_
_geom_bond_atom_site_label_1
_geom_bond_atom_site_label_2
_geom_bond_distance
_geom_bond_site_symmetry_2
C1 N1 1.486(9) .
C1 H1A 0.9600 .
C1 H1B 0.9600 .
C1 H1C 0.9600 .
C2 N1 1.341(9) .
C2 C3 1.355(10) .
C2 H2 0.9300 .
C3 C4 1.384(10) .
C3 H3 0.9300 .
C4 C5 1.405(9) .
C4 C7 1.456(9) .
C5 C6 1.361(9) .
C5 H5 0.9300 .
C6 N1 1.344(9) .
C6 H6 0.9300 .
C7 C8 1.299(10) .
C7 H7 0.9300 .
C8 C9 1.463(9) .
C8 H8 0.9300 .
C9 C10 1.368(10) .
C9 C11 1.419(10) 2_665
C10 C11 1.384(9) .
C10 H10 0.9300 .
C11 O1 1.354(8) .
C11 C9 1.419(10) 2_665
C12 O1 1.412(10) .
C12 C13 1.498(12) .
C12 H12A 0.9700 .
C12 H12B 0.9700 .
C13 C14 1.521(13) .
C13 H13A 0.9700 .
C13 H13B 0.9700 .
C14 C15 1.461(14) .
C14 H14A 0.9700 .
C14 H14B 0.9700 .
C15 H15A 0.9600 .
C15 H15B 0.9600 .
C15 H15C 0.9600 .
C16 C17 1.346(12) .
C16 S1 1.646(9) .
C16 H16 0.9300 .
C17 C18 1.517(9) .
C17 H17 0.9300 .
C18 C19 1.555(8) .
C18 H18 0.9300 .
C19 C20 1.472(9) .
C19 S1 1.712(6) .
C20 O2 1.253(7) .
C20 C21 1.424(8) .
C21 C22 1.363(9) .
C21 H21 0.9300 .
C22 O3 1.252(7) .
C22 C23 1.547(9) .
C23 F1 1.280(9) .
C23 F2 1.309(9) .
C23 F3 1.322(10) .
C24 C25 1.303(16) .
C24 S2 1.641(12) .
C24 H24 0.9300 .
C25 C26 1.491(13) .
C25 H25 0.9300 .
C26 C27 1.570(10) .
C26 H26 0.9300 .
C27 C28 1.450(10) .
C27 S2 1.673(8) .
C28 O5 1.262(8) .
C28 C29 1.423(10) .
C29 C30 1.354(10) .
C29 H29 0.9300 .
C30 O4 1.274(8) .
C30 C31 1.513(10) .
C31 F5 1.316(10) .
C31 F4 1.317(11) .
C31 F6 1.318(10) .
C35 C36 1.512(12) .
C35 C34 1.622(9) .
C35 S3 1.688(10) .
C36 O6 1.249(8) .
C36 C37 1.422(13) .
C37 C38 1.340(12) .
C37 H37 0.9300 .
C38 O7 1.280(9) .
C38 C39 1.531(12) .
C39 F9 1.286(12) .
C39 F7 1.295(15) .
C39 F8 1.337(12) .
C40 C41 1.31(2) .
C40 S4 1.651(13) .
C40 H40 0.9300 .
C41 C42 1.381(17) .
C41 H41 0.9300 .
C42 C43 1.532(11) .
C42 H42 0.9300 .
C43 C44 1.477(10) .
C43 S4 1.637(10) .
C44 O8 1.267(9) .
C44 C45 1.408(11) .
C45 C46 1.376(11) .
C45 H45 0.9300 .
C46 O9 1.262(8) .
C46 C47 1.510(12) .
C47 F11 1.324(12) .
C47 F12 1.325(10) .
C47 F10 1.340(13) .
Eu01 O7 2.373(4) .
Eu01 O8 2.382(5) .
Eu01 O3 2.391(4) .
Eu01 O2 2.392(4) .
Eu01 O6 2.395(5) .
Eu01 O4 2.395(4) .
Eu01 O5 2.400(4) .
Eu01 O9 2.431(5) .
C34 C33 1.497(12) .
C34 H34 0.9300 .
C33 C32 1.383(14) .
C33 H33 0.9300 .
C32 S3 1.635(10) .
C32 H32 0.9300 .

loop_
_geom_torsion_atom_site_label_1
_geom_torsion_atom_site_label_2
_geom_torsion_atom_site_label_3
_geom_torsion_atom_site_label_4
_geom_torsion
_geom_torsion_site_symmetry_1
_geom_torsion_site_symmetry_4
N1 C2 C3 C4 1.8(11) . .
C2 C3 C4 C5 -0.8(10) . .
C2 C3 C4 C7 178.3(7) . .
C3 C4 C5 C6 1.0(10) . .
C7 C4 C5 C6 -178.1(7) . .
C4 C5 C6 N1 -2.2(11) . .
C3 C4 C7 C8 -178.7(7) . .
C5 C4 C7 C8 0.4(12) . .
C4 C7 C8 C9 -179.1(7) . .
C7 C8 C9 C10 -6.2(13) . .
C7 C8 C9 C11 173.0(8) . 2_665
C11 C9 C10 C11 -0.2(13) 2_665 .
C8 C9 C10 C11 179.1(7) . .
C9 C10 C11 O1 -176.6(8) . .
C9 C10 C11 C9 0.2(13) . 2_665
O1 C12 C13 C14 -178.2(10) . .
C12 C13 C14 C15 172.6(12) . .
S1 C16 C17 C18 -1.9(13) . .
C16 C17 C18 C19 1.5(10) . .
C17 C18 C19 C20 178.9(6) . .
C17 C18 C19 S1 -0.5(6) . .
C18 C19 C20 O2 6.2(9) . .
S1 C19 C20 O2 -174.5(5) . .
C18 C19 C20 C21 -174.9(6) . .
S1 C19 C20 C21 4.4(9) . .
O2 C20 C21 C22 7.0(11) . .
C19 C20 C21 C22 -171.8(6) . .
C20 C21 C22 O3 0.7(12) . .
C20 C21 C22 C23 179.0(6) . .
O3 C22 C23 F1 -172.9(8) . .
C21 C22 C23 F1 8.5(11) . .
O3 C22 C23 F2 63.9(9) . .
C21 C22 C23 F2 -114.7(8) . .
O3 C22 C23 F3 -49.7(9) . .
C21 C22 C23 F3 131.7(8) . .
S2 C24 C25 C26 1.7(17) . .
C24 C25 C26 C27 0.2(14) . .
C25 C26 C27 C28 178.0(8) . .
C25 C26 C27 S2 -2.0(8) . .
C26 C27 C28 O5 -173.4(7) . .
S2 C27 C28 O5 6.6(10) . .
C26 C27 C28 C29 6.8(11) . .
S2 C27 C28 C29 -173.2(6) . .
O5 C28 C29 C30 -2.0(12) . .
C27 C28 C29 C30 177.8(7) . .
C28 C29 C30 O4 -0.5(13) . .
C28 C29 C30 C31 178.7(8) . .
O4 C30 C31 F5 -178.5(8) . .
C29 C30 C31 F5 2.2(13) . .
O4 C30 C31 F4 -56.2(9) . .
C29 C30 C31 F4 124.5(8) . .
O4 C30 C31 F6 59.8(10) . .
C29 C30 C31 F6 -119.5(8) . .
C34 C35 C36 O6 -178.0(7) . .
S3 C35 C36 O6 1.3(10) . .
C34 C35 C36 C37 1.8(11) . .
S3 C35 C36 C37 -178.9(7) . .
O6 C36 C37 C38 6.1(14) . .
C35 C36 C37 C38 -173.7(8) . .
C36 C37 C38 O7 -5.4(16) . .
C36 C37 C38 C39 173.7(9) . .
O7 C38 C39 F9 179.0(10) . .
C37 C38 C39 F9 -0.2(15) . .
O7 C38 C39 F7 -57.3(12) . .
C37 C38 C39 F7 123.4(12) . .
O7 C38 C39 F8 59.0(13) . .
C37 C38 C39 F8 -120.3(11) . .
S4 C40 C41 C42 0.7(19) . .
C40 C41 C42 C43 1.3(16) . .
C41 C42 C43 C44 178.6(9) . .
C41 C42 C43 S4 -2.8(10) . .
C42 C43 C44 O8 168.4(7) . .
S4 C43 C44 O8 -10.1(10) . .
C42 C43 C44 C45 -12.5(12) . .
S4 C43 C44 C45 169.0(6) . .
O8 C44 C45 C46 -2.6(13) . .
C43 C44 C45 C46 178.4(8) . .
C44 C45 C46 O9 -1.7(14) . .
C44 C45 C46 C47 -179.7(8) . .
O9 C46 C47 F11 52.6(11) . .
C45 C46 C47 F11 -129.1(9) . .
O9 C46 C47 F12 172.5(9) . .
C45 C46 C47 F12 -9.1(14) . .
O9 C46 C47 F10 -65.6(10) . .
C45 C46 C47 F10 112.7(9) . .
C3 C2 N1 C6 -2.9(11) . .
C3 C2 N1 C1 179.1(7) . .
C5 C6 N1 C2 3.1(10) . .
C5 C6 N1 C1 -178.9(7) . .
C10 C11 O1 C12 -3.6(13) . .
C9 C11 O1 C12 179.6(8) 2_665 .
C13 C12 O1 C11 171.5(8) . .
C21 C20 O2 Eu01 11.0(9) . .
C19 C20 O2 Eu01 -170.2(4) . .
O7 Eu01 O2 C20 -69.5(6) . .
O8 Eu01 O2 C20 -170.8(5) . .
O3 Eu01 O2 C20 -21.2(5) . .
O6 Eu01 O2 C20 104.9(6) . .
O4 Eu01 O2 C20 122.7(6) . .
O5 Eu01 O2 C20 50.5(5) . .
O9 Eu01 O2 C20 -107.5(6) . .
C21 C22 O3 Eu01 -24.4(10) . .
C23 C22 O3 Eu01 157.3(5) . .
O7 Eu01 O3 C22 176.8(6) . .
O8 Eu01 O3 C22 119.1(6) . .
O2 Eu01 O3 C22 26.3(5) . .
O6 Eu01 O3 C22 -124.7(5) . .
O4 Eu01 O3 C22 -24.3(6) . .
O5 Eu01 O3 C22 -66.7(5) . .
O9 Eu01 O3 C22 102.3(5) . .
C29 C30 O4 Eu01 24.3(11) . .
C31 C30 O4 Eu01 -154.9(5) . .
O7 Eu01 O4 C30 72.3(6) . .
O8 Eu01 O4 C30 126.8(6) . .
O3 Eu01 O4 C30 -71.0(6) . .
O2 Eu01 O4 C30 -121.1(6) . .
O6 Eu01 O4 C30 49.7(5) . .
O5 Eu01 O4 C30 -28.6(5) . .
O9 Eu01 O4 C30 178.4(5) . .
C29 C28 O5 Eu01 -20.8(11) . .
C27 C28 O5 Eu01 159.4(5) . .
O7 Eu01 O5 C28 -113.5(6) . .
O8 Eu01 O5 C28 -7.4(7) . .
O3 Eu01 O5 C28 176.8(7) . .
O2 Eu01 O5 C28 103.3(6) . .
O6 Eu01 O5 C28 -51.3(6) . .
O4 Eu01 O5 C28 28.3(6) . .
O9 Eu01 O5 C28 153.2(6) . .
C37 C36 O6 Eu01 24.9(12) . .
C35 C36 O6 Eu01 -155.3(5) . .
O7 Eu01 O6 C36 -35.4(7) . .
O8 Eu01 O6 C36 55.2(7) . .
O3 Eu01 O6 C36 -97.6(7) . .
O2 Eu01 O6 C36 148.4(6) . .
O4 Eu01 O6 C36 130.7(7) . .
O5 Eu01 O6 C36 -154.2(7) . .
O9 Eu01 O6 C36 10.9(8) . .
C37 C38 O7 Eu01 -24.7(13) . .
C39 C38 O7 Eu01 156.1(6) . .
O8 Eu01 O7 C38 -41.2(7) . .
O3 Eu01 O7 C38 163.2(7) . .
O2 Eu01 O7 C38 -149.9(6) . .
O6 Eu01 O7 C38 33.1(7) . .
O4 Eu01 O7 C38 9.9(8) . .
O5 Eu01 O7 C38 97.8(7) . .
O9 Eu01 O7 C38 -111.6(7) . .
C45 C44 O8 Eu01 -20.1(12) . .
C43 C44 O8 Eu01 159.0(5) . .
O7 Eu01 O8 C44 -46.0(7) . .
O3 Eu01 O8 C44 10.2(9) . .
O2 Eu01 O8 C44 94.4(7) . .
O6 Eu01 O8 C44 -117.4(7) . .
O4 Eu01 O8 C44 162.8(8) . .
O5 Eu01 O8 C44 -161.6(7) . .
O9 Eu01 O8 C44 28.0(7) . .
C45 C46 O9 Eu01 25.8(12) . .
C47 C46 O9 Eu01 -156.0(6) . .
O7 Eu01 O9 C46 62.1(6) . .
O8 Eu01 O9 C46 -28.9(6) . .
O3 Eu01 O9 C46 142.5(7) . .
O2 Eu01 O9 C46 -142.5(7) . .
O6 Eu01 O9 C46 16.7(7) . .
O4 Eu01 O9 C46 -81.6(7) . .
O5 Eu01 O9 C46 165.0(6) . .
C17 C16 S1 C19 1.3(9) . .
C20 C19 S1 C16 -179.7(6) . .
C18 C19 S1 C16 -0.4(6) . .
C25 C24 S2 C27 -2.5(12) . .
C28 C27 S2 C24 -177.4(8) . .
C26 C27 S2 C24 2.6(7) . .
C44 C43 S4 C40 -178.4(7) . .
C42 C43 S4 C40 2.9(7) . .
C41 C40 S4 C43 -2.1(12) . .
C36 C35 C34 C33 178.2(8) . .
S3 C35 C34 C33 -1.1(8) . .
C35 C34 C33 C32 -0.7(13) . .
C34 C33 C32 S3 2.3(17) . .
C33 C32 S3 C35 -2.3(11) . .
C36 C35 S3 C32 -177.3(7) . .
C34 C35 S3 C32 2.0(8) . .
